data_7160382
loop_
_publ_author_name
'Bano, Kulsum'
'Ravi Kumar, ?'
'Jain, Archana'
'Panda, Tarun K.'

_publ_section_title
;
 Efficient hydrosilylation of carbonyls by zinc alkyl complexes supported
 by flexible amidophosphinochalcogenide ligands.
;
_journal_issue 12
_journal_name_full 'Organic &amp; biomolecular chemistry'
_journal_page_first 2925
_journal_page_last 2934
_journal_paper_doi 10.1039/d5ob00004a
_journal_volume 23
_journal_year 2025
_chemical_formula_moiety 'C40 H54 N4 O2 P2 Se2 Zn2'
_chemical_formula_sum 'C40 H54 N4 O2 P2 Se2 Zn2'
_chemical_formula_weight 973.51
_space_group_crystal_system monoclinic
_space_group_IT_number 14
_space_group_name_Hall '-P 2ybc'
_space_group_name_H-M_alt 'P 1 21/c 1'
_atom_sites_solution_hydrogens geom
_audit_creation_method SHELXL-2018/3
_audit_update_record
;
2024-12-09 deposited with the CCDC.	2025-02-17 downloaded from the CCDC.
;
_cell_angle_alpha 90
_cell_angle_beta 106.6260(10)
_cell_angle_gamma 90
_cell_formula_units_Z 2
_cell_length_a 12.3838(5)
_cell_length_b 11.5142(4)
_cell_length_c 15.4241(6)
_cell_measurement_reflns_used 41324
_cell_measurement_temperature 273(2)
_cell_measurement_theta_max 27.121
_cell_measurement_theta_min 2.242
_cell_volume 2107.37(14)
_computing_molecular_graphics WINGX
_computing_publication_material 'ORTEP III'
_computing_structure_refinement 'SHELXL-2018/3 (Sheldrick, 2018)'
_computing_structure_solution 'SHELXT 2018/2 (Sheldrick, 2018)'
_diffrn_ambient_temperature 273(2)
_diffrn_measured_fraction_theta_full 1.000
_diffrn_measured_fraction_theta_max 0.997
_diffrn_measurement_device_type 'XtaLAB AFC12 (RINC): Kappa'
_diffrn_radiation_type MoK\a
_diffrn_radiation_wavelength 0.71073
_diffrn_reflns_av_R_equivalents 0.0745
_diffrn_reflns_av_unetI/netI 0.0425
_diffrn_reflns_Laue_measured_fraction_full 1.000
_diffrn_reflns_Laue_measured_fraction_max 0.997
_diffrn_reflns_limit_h_max 15
_diffrn_reflns_limit_h_min -15
_diffrn_reflns_limit_k_max 13
_diffrn_reflns_limit_k_min -14
_diffrn_reflns_limit_l_max 19
_diffrn_reflns_limit_l_min -19
_diffrn_reflns_number 41324
_diffrn_reflns_point_group_measured_fraction_full 1.000
_diffrn_reflns_point_group_measured_fraction_max 0.997
_diffrn_reflns_theta_full 25.242
_diffrn_reflns_theta_max 27.121
_diffrn_reflns_theta_min 2.242
_diffrn_source 'Enhance (Mo) X-ray Source'
_exptl_absorpt_coefficient_mu 2.980
_exptl_absorpt_correction_T_max 1.0000
_exptl_absorpt_correction_T_min 0.703
_exptl_absorpt_correction_type multi-scan
_exptl_crystal_colour yellow
_exptl_crystal_density_diffrn 1.534
_exptl_crystal_description plate
_exptl_crystal_F_000 992
_refine_diff_density_max 0.314
_refine_diff_density_min -0.354
_refine_diff_density_rms 0.067
_refine_ls_extinction_method none
_refine_ls_goodness_of_fit_ref 1.023
_refine_ls_hydrogen_treatment constr
_refine_ls_matrix_type full
_refine_ls_number_parameters 236
_refine_ls_number_reflns 4650
_refine_ls_number_restraints 0
_refine_ls_restrained_S_all 1.023
_refine_ls_R_factor_all 0.0615
_refine_ls_R_factor_gt 0.0327
_refine_ls_shift/su_max 0.001
_refine_ls_shift/su_mean 0.000
_refine_ls_structure_factor_coef Fsqd
_refine_ls_weighting_details 'w=1/[\s^2^(Fo^2^)+(0.0226P)^2^+0.9735P] where P=(Fo^2^+2Fc^2^)/3'
_refine_ls_weighting_scheme calc
_refine_ls_wR_factor_gt 0.0607
_refine_ls_wR_factor_ref 0.0688
_reflns_Friedel_coverage 0.000
_reflns_number_gt 3376
_reflns_number_total 4650
_reflns_threshold_expression 'I > 2\s(I)'
_cod_data_source_file d5ob00004a2.cif
_cod_data_source_block shelx
_cod_depositor_comments
;
The following automatic conversions were performed:

data item '_exptl_absorpt_correction_type' value 'multi scan' was
changed to 'multi-scan' in accordance with the
/home/data/users/saulius/crontab/automatic-downloads/rss-feeds/RSC/lib/dictionaries/cif_core.dic
dictionary named 'cif_core.dic' version 2.4.2 last updated on
2011-04-26.

Automatic conversion script
Id: cif_fix_values 8170 2020-07-09 18:12:32Z antanas 

 Adding full bibliography for 7160382--7160383.cif.
;
_cod_original_sg_symbol_H-M 'P 21/c'
_cod_database_code 7160382
_shelx_shelxl_version_number 2018/3
_shelx_space_group_comment
;
The symmetry employed for this shelxl refinement is uniquely defined
by the following loop, which should always be used as a source of
symmetry information in preference to the above space-group names.
They are only intended as comments.
;

loop_
_space_group_symop_operation_xyz
'x, y, z'
'-x, y+1/2, -z+1/2'
'-x, -y, -z'
'x, -y-1/2, z-1/2'

loop_
_atom_site_label
_atom_site_type_symbol
_atom_site_fract_x
_atom_site_fract_y
_atom_site_fract_z
_atom_site_U_iso_or_equiv
_atom_site_adp_type
_atom_site_occupancy
_atom_site_site_symmetry_order
_atom_site_calc_flag
_atom_site_refinement_flags_posn
_atom_site_refinement_flags_adp
_atom_site_refinement_flags_occupancy
_atom_site_disorder_assembly
_atom_site_disorder_group
Se1 Se 0.54392(2) 0.73678(2) 0.52398(2) 0.04252(10) Uani 1 1 d . . . . .
Zn1 Zn 0.71556(3) 0.59413(3) 0.53702(2) 0.03816(10) Uani 1 1 d . . . . .
P1 P 0.38122(6) 0.66630(6) 0.52294(5) 0.03207(16) Uani 1 1 d . . . . .
N1 N 0.67371(19) 0.43028(18) 0.55246(14) 0.0354(5) Uani 1 1 d . . . . .
N2 N 0.79299(19) 0.58749(19) 0.68407(15) 0.0411(6) Uani 1 1 d . . . . .
O1 O 0.9785(2) 0.7469(2) 0.73885(18) 0.0819(8) Uani 1 1 d . . . . .
C15 C 0.2872(2) 0.7912(2) 0.50852(18) 0.0351(6) Uani 1 1 d . . . . .
C9 C 0.3834(2) 0.6015(2) 0.62994(18) 0.0351(6) Uani 1 1 d . . . . .
C1 C 0.7975(2) 0.6712(3) 0.4595(2) 0.0445(7) Uani 1 1 d . . . . .
H1A H 0.743048 0.701040 0.405758 0.053 Uiso 1 1 calc R U . . .
H1B H 0.839160 0.736761 0.492163 0.053 Uiso 1 1 calc R U . . .
C3 C 0.7016(3) 0.3946(2) 0.64777(18) 0.0424(7) Uani 1 1 d . . . . .
H3A H 0.769783 0.348177 0.663098 0.051 Uiso 1 1 calc R U . . .
H3B H 0.641010 0.347491 0.657245 0.051 Uiso 1 1 calc R U . . .
C14 C 0.4325(2) 0.4928(2) 0.6523(2) 0.0422(7) Uani 1 1 d . . . . .
H14 H 0.464723 0.455027 0.612466 0.051 Uiso 1 1 calc R U . . .
C16 C 0.3245(3) 0.9040(2) 0.5220(2) 0.0465(7) Uani 1 1 d . . . . .
H16 H 0.401416 0.919233 0.541012 0.056 Uiso 1 1 calc R U . . .
C20 C 0.1730(2) 0.7706(3) 0.4802(2) 0.0493(8) Uani 1 1 d . . . . .
H20 H 0.146518 0.694651 0.471881 0.059 Uiso 1 1 calc R U . . .
C10 C 0.3367(3) 0.6556(3) 0.6910(2) 0.0501(8) Uani 1 1 d . . . . .
H10 H 0.304059 0.728628 0.677505 0.060 Uiso 1 1 calc R U . . .
C12 C 0.3875(3) 0.4954(3) 0.7928(2) 0.0549(8) Uani 1 1 d . . . . .
H12 H 0.389442 0.460332 0.847577 0.066 Uiso 1 1 calc R U . . .
C13 C 0.4337(3) 0.4407(3) 0.7330(2) 0.0513(8) Uani 1 1 d . . . . .
H13 H 0.466216 0.367761 0.747071 0.062 Uiso 1 1 calc R U . . .
C4 C 0.7187(3) 0.5011(3) 0.70826(19) 0.0460(7) Uani 1 1 d . . . . .
H4A H 0.646078 0.536558 0.703361 0.055 Uiso 1 1 calc R U . . .
H4B H 0.751144 0.477525 0.770675 0.055 Uiso 1 1 calc R U . . .
C11 C 0.3381(3) 0.6027(3) 0.7713(2) 0.0599(9) Uani 1 1 d . . . . .
H11 H 0.305555 0.639588 0.811213 0.072 Uiso 1 1 calc R U . . .
C5 C 0.7876(3) 0.6976(3) 0.7323(2) 0.0544(9) Uani 1 1 d . . . . .
H5A H 0.809143 0.683850 0.797028 0.065 Uiso 1 1 calc R U . . .
H5B H 0.711043 0.727296 0.714203 0.065 Uiso 1 1 calc R U . . .
C7 C 0.9114(2) 0.5481(3) 0.7106(2) 0.0565(9) Uani 1 1 d . . . . .
H7A H 0.917982 0.479463 0.676002 0.068 Uiso 1 1 calc R U . . .
H7B H 0.933787 0.527096 0.774185 0.068 Uiso 1 1 calc R U . . .
C17 C 0.2489(3) 0.9950(3) 0.5075(2) 0.0604(9) Uani 1 1 d . . . . .
H17 H 0.274954 1.070912 0.517740 0.072 Uiso 1 1 calc R U . . .
C19 C 0.0972(3) 0.8617(3) 0.4641(2) 0.0635(10) Uani 1 1 d . . . . .
H19 H 0.020177 0.847245 0.443896 0.076 Uiso 1 1 calc R U . . .
C6 C 0.8656(3) 0.7852(3) 0.7102(3) 0.0722(11) Uani 1 1 d . . . . .
H6A H 0.843748 0.798474 0.645395 0.087 Uiso 1 1 calc R U . . .
H6B H 0.859158 0.858271 0.739600 0.087 Uiso 1 1 calc R U . . .
C2 C 0.8786(3) 0.5915(3) 0.4311(2) 0.0676(10) Uani 1 1 d . . . . .
H2A H 0.932036 0.560486 0.483962 0.101 Uiso 1 1 calc R U . . .
H2B H 0.917666 0.634555 0.396099 0.101 Uiso 1 1 calc R U . . .
H2C H 0.837370 0.529056 0.395314 0.101 Uiso 1 1 calc R U . . .
C18 C 0.1365(3) 0.9736(3) 0.4783(3) 0.0650(10) Uani 1 1 d . . . . .
H18 H 0.085783 1.035171 0.467732 0.078 Uiso 1 1 calc R U . . .
C8 C 0.9887(3) 0.6410(4) 0.6947(3) 0.0740(11) Uani 1 1 d . . . . .
H8A H 1.065916 0.613793 0.716169 0.089 Uiso 1 1 calc R U . . .
H8B H 0.971857 0.654986 0.630146 0.089 Uiso 1 1 calc R U . . .

loop_
_atom_site_aniso_label
_atom_site_aniso_U_11
_atom_site_aniso_U_22
_atom_site_aniso_U_33
_atom_site_aniso_U_23
_atom_site_aniso_U_13
_atom_site_aniso_U_12
Se1 0.03699(17) 0.03056(15) 0.0612(2) 0.00016(14) 0.01591(14) 0.00269(12)
Zn1 0.0439(2) 0.03267(18) 0.03905(19) -0.00084(14) 0.01372(15) -0.00311(15)
P1 0.0358(4) 0.0254(3) 0.0346(4) -0.0014(3) 0.0094(3) 0.0025(3)
N1 0.0478(14) 0.0277(12) 0.0299(12) -0.0003(10) 0.0100(11) 0.0005(10)
N2 0.0445(14) 0.0382(14) 0.0377(14) -0.0090(11) 0.0071(11) 0.0018(11)
O1 0.0703(19) 0.080(2) 0.0829(19) -0.0206(15) 0.0012(15) -0.0237(15)
C15 0.0382(16) 0.0332(15) 0.0348(15) 0.0021(12) 0.0118(13) 0.0065(12)
C9 0.0389(16) 0.0306(14) 0.0337(15) -0.0019(12) 0.0071(13) -0.0031(12)
C1 0.0464(18) 0.0393(17) 0.0497(18) 0.0051(14) 0.0169(15) -0.0018(14)
C3 0.0544(19) 0.0366(16) 0.0340(16) 0.0026(13) 0.0089(14) -0.0020(14)
C14 0.0440(17) 0.0387(16) 0.0431(17) -0.0004(14) 0.0115(14) 0.0080(13)
C16 0.0432(17) 0.0347(16) 0.063(2) 0.0010(15) 0.0168(15) 0.0029(14)
C20 0.0445(18) 0.0390(17) 0.065(2) -0.0061(15) 0.0164(16) 0.0015(14)
C10 0.078(2) 0.0346(16) 0.0405(18) -0.0018(14) 0.0208(16) 0.0093(16)
C12 0.074(2) 0.055(2) 0.0350(17) 0.0060(15) 0.0143(16) -0.0019(18)
C13 0.057(2) 0.0432(18) 0.049(2) 0.0115(15) 0.0076(16) 0.0099(15)
C4 0.0579(19) 0.0481(18) 0.0315(16) -0.0012(14) 0.0118(14) 0.0003(15)
C11 0.091(3) 0.051(2) 0.045(2) -0.0057(16) 0.0302(19) 0.0047(19)
C5 0.068(2) 0.0470(19) 0.0425(18) -0.0182(15) 0.0060(16) 0.0022(17)
C7 0.0419(18) 0.059(2) 0.061(2) -0.0117(17) 0.0015(16) 0.0082(16)
C17 0.061(2) 0.0317(17) 0.094(3) 0.0019(17) 0.032(2) 0.0111(15)
C19 0.0397(19) 0.062(2) 0.087(3) -0.007(2) 0.0156(18) 0.0114(16)
C6 0.091(3) 0.049(2) 0.067(3) -0.0161(19) 0.006(2) -0.008(2)
C2 0.064(2) 0.074(3) 0.073(3) 0.002(2) 0.033(2) 0.008(2)
C18 0.060(2) 0.051(2) 0.089(3) 0.0118(19) 0.030(2) 0.0253(18)
C8 0.046(2) 0.087(3) 0.083(3) -0.015(2) 0.009(2) -0.006(2)

loop_
_atom_type_symbol
_atom_type_description
_atom_type_scat_dispersion_real
_atom_type_scat_dispersion_imag
_atom_type_scat_source
Zn Zn 0.2839 1.4301 'International Tables Vol C Tables 4.2.6.8 and 6.1.1.4'
Se Se -0.0929 2.2259 'International Tables Vol C Tables 4.2.6.8 and 6.1.1.4'
P P 0.1023 0.0942 'International Tables Vol C Tables 4.2.6.8 and 6.1.1.4'
N N 0.0061 0.0033 'International Tables Vol C Tables 4.2.6.8 and 6.1.1.4'
O O 0.0106 0.0060 'International Tables Vol C Tables 4.2.6.8 and 6.1.1.4'
C C 0.0033 0.0016 'International Tables Vol C Tables 4.2.6.8 and 6.1.1.4'
H H 0.0000 0.0000 'International Tables Vol C Tables 4.2.6.8 and 6.1.1.4'

loop_
_geom_angle_atom_site_label_1
_geom_angle_atom_site_label_2
_geom_angle_atom_site_label_3
_geom_angle
_geom_angle_site_symmetry_1
_geom_angle_site_symmetry_3
_geom_angle_publ_flag
P1 Se1 Zn1 119.51(2) . . ?
C1 Zn1 N1 133.78(11) . . ?
C1 Zn1 N2 119.34(11) . . ?
N1 Zn1 N2 83.98(9) . . ?
C1 Zn1 Se1 102.39(8) . . ?
N1 Zn1 Se1 111.50(7) . . ?
N2 Zn1 Se1 101.76(6) . . ?
N1 P1 C9 105.50(12) 3_666 . ?
N1 P1 C15 109.45(12) 3_666 . ?
C9 P1 C15 106.24(13) . . ?
N1 P1 Se1 117.58(9) 3_666 . ?
C9 P1 Se1 112.17(9) . . ?
C15 P1 Se1 105.40(9) . . ?
C3 N1 P1 117.31(17) . 3_666 ?
C3 N1 Zn1 112.98(16) . . ?
P1 N1 Zn1 129.68(13) 3_666 . ?
C4 N2 C7 111.4(2) . . ?
C4 N2 C5 109.2(2) . . ?
C7 N2 C5 107.9(2) . . ?
C4 N2 Zn1 99.51(16) . . ?
C7 N2 Zn1 113.74(18) . . ?
C5 N2 Zn1 114.80(18) . . ?
C6 O1 C8 109.5(3) . . ?
C16 C15 C20 118.7(3) . . ?
C16 C15 P1 123.5(2) . . ?
C20 C15 P1 117.7(2) . . ?
C10 C9 C14 118.3(3) . . ?
C10 C9 P1 122.4(2) . . ?
C14 C9 P1 119.3(2) . . ?
C2 C1 Zn1 113.5(2) . . ?
C2 C1 H1A 108.9 . . ?
Zn1 C1 H1A 108.9 . . ?
C2 C1 H1B 108.9 . . ?
Zn1 C1 H1B 108.9 . . ?
H1A C1 H1B 107.7 . . ?
N1 C3 C4 109.9(2) . . ?
N1 C3 H3A 109.7 . . ?
C4 C3 H3A 109.7 . . ?
N1 C3 H3B 109.7 . . ?
C4 C3 H3B 109.7 . . ?
H3A C3 H3B 108.2 . . ?
C13 C14 C9 120.4(3) . . ?
C13 C14 H14 119.8 . . ?
C9 C14 H14 119.8 . . ?
C15 C16 C17 120.7(3) . . ?
C15 C16 H16 119.7 . . ?
C17 C16 H16 119.7 . . ?
C15 C20 C19 120.7(3) . . ?
C15 C20 H20 119.7 . . ?
C19 C20 H20 119.7 . . ?
C11 C10 C9 120.8(3) . . ?
C11 C10 H10 119.6 . . ?
C9 C10 H10 119.6 . . ?
C13 C12 C11 119.5(3) . . ?
C13 C12 H12 120.3 . . ?
C11 C12 H12 120.3 . . ?
C12 C13 C14 120.7(3) . . ?
C12 C13 H13 119.7 . . ?
C14 C13 H13 119.7 . . ?
N2 C4 C3 112.1(2) . . ?
N2 C4 H4A 109.2 . . ?
C3 C4 H4A 109.2 . . ?
N2 C4 H4B 109.2 . . ?
C3 C4 H4B 109.2 . . ?
H4A C4 H4B 107.9 . . ?
C12 C11 C10 120.4(3) . . ?
C12 C11 H11 119.8 . . ?
C10 C11 H11 119.8 . . ?
N2 C5 C6 109.6(3) . . ?
N2 C5 H5A 109.7 . . ?
C6 C5 H5A 109.7 . . ?
N2 C5 H5B 109.7 . . ?
C6 C5 H5B 109.7 . . ?
H5A C5 H5B 108.2 . . ?
N2 C7 C8 111.4(3) . . ?
N2 C7 H7A 109.4 . . ?
C8 C7 H7A 109.4 . . ?
N2 C7 H7B 109.4 . . ?
C8 C7 H7B 109.4 . . ?
H7A C7 H7B 108.0 . . ?
C18 C17 C16 120.0(3) . . ?
C18 C17 H17 120.0 . . ?
C16 C17 H17 120.0 . . ?
C18 C19 C20 119.5(3) . . ?
C18 C19 H19 120.2 . . ?
C20 C19 H19 120.2 . . ?
O1 C6 C5 111.3(3) . . ?
O1 C6 H6A 109.4 . . ?
C5 C6 H6A 109.4 . . ?
O1 C6 H6B 109.4 . . ?
C5 C6 H6B 109.4 . . ?
H6A C6 H6B 108.0 . . ?
C1 C2 H2A 109.5 . . ?
C1 C2 H2B 109.5 . . ?
H2A C2 H2B 109.5 . . ?
C1 C2 H2C 109.5 . . ?
H2A C2 H2C 109.5 . . ?
H2B C2 H2C 109.5 . . ?
C17 C18 C19 120.4(3) . . ?
C17 C18 H18 119.8 . . ?
C19 C18 H18 119.8 . . ?
O1 C8 C7 112.6(3) . . ?
O1 C8 H8A 109.1 . . ?
C7 C8 H8A 109.1 . . ?
O1 C8 H8B 109.1 . . ?
C7 C8 H8B 109.1 . . ?
H8A C8 H8B 107.8 . . ?

loop_
_geom_bond_atom_site_label_1
_geom_bond_atom_site_label_2
_geom_bond_distance
_geom_bond_site_symmetry_2
_geom_bond_publ_flag
Se1 P1 2.1680(8) . ?
Se1 Zn1 2.6479(4) . ?
Zn1 C1 1.985(3) . ?
Zn1 N1 1.989(2) . ?
Zn1 N2 2.197(2) . ?
P1 N1 1.612(2) 3_666 ?
P1 C9 1.804(3) . ?
P1 C15 1.824(3) . ?
N1 C3 1.469(3) . ?
N2 C4 1.474(4) . ?
N2 C7 1.476(4) . ?
N2 C5 1.482(3) . ?
O1 C6 1.411(4) . ?
O1 C8 1.420(4) . ?
C15 C16 1.375(4) . ?
C15 C20 1.376(4) . ?
C9 C10 1.386(4) . ?
C9 C14 1.391(4) . ?
C1 C2 1.514(4) . ?
C1 H1A 0.9700 . ?
C1 H1B 0.9700 . ?
C3 C4 1.519(4) . ?
C3 H3A 0.9700 . ?
C3 H3B 0.9700 . ?
C14 C13 1.379(4) . ?
C14 H14 0.9300 . ?
C16 C17 1.379(4) . ?
C16 H16 0.9300 . ?
C20 C19 1.381(4) . ?
C20 H20 0.9300 . ?
C10 C11 1.376(4) . ?
C10 H10 0.9300 . ?
C12 C13 1.370(4) . ?
C12 C11 1.376(4) . ?
C12 H12 0.9300 . ?
C13 H13 0.9300 . ?
C4 H4A 0.9700 . ?
C4 H4B 0.9700 . ?
C11 H11 0.9300 . ?
C5 C6 1.502(5) . ?
C5 H5A 0.9700 . ?
C5 H5B 0.9700 . ?
C7 C8 1.502(5) . ?
C7 H7A 0.9700 . ?
C7 H7B 0.9700 . ?
C17 C18 1.357(5) . ?
C17 H17 0.9300 . ?
C19 C18 1.373(5) . ?
C19 H19 0.9300 . ?
C6 H6A 0.9700 . ?
C6 H6B 0.9700 . ?
C2 H2A 0.9600 . ?
C2 H2B 0.9600 . ?
C2 H2C 0.9600 . ?
C18 H18 0.9300 . ?
C8 H8A 0.9700 . ?
C8 H8B 0.9700 . ?

loop_
_geom_hbond_atom_site_label_D
_geom_hbond_atom_site_label_H
_geom_hbond_atom_site_label_A
_geom_hbond_distance_DH
_geom_hbond_distance_HA
_geom_hbond_distance_DA
_geom_hbond_angle_DHA
_geom_hbond_site_symmetry_A
_geom_hbond_publ_flag
C14 H14 Se1 0.93 3.03 3.862(3) 149.6 3_666 yes
C16 H16 Se1 0.93 2.80 3.324(3) 116.4 . yes
C5 H5B Se1 0.97 3.07 3.753(3) 128.6 . yes
C14 H14 Se1 0.93 3.03 3.862(3) 149.6 3_666 yes
C16 H16 Se1 0.93 2.80 3.324(3) 116.4 . yes
C5 H5B Se1 0.97 3.07 3.753(3) 128.6 . yes

loop_
_geom_torsion_atom_site_label_1
_geom_torsion_atom_site_label_2
_geom_torsion_atom_site_label_3
_geom_torsion_atom_site_label_4
_geom_torsion
_geom_torsion_site_symmetry_1
_geom_torsion_site_symmetry_2
_geom_torsion_site_symmetry_3
_geom_torsion_site_symmetry_4
_geom_torsion_publ_flag
N1 P1 C15 C16 -143.4(2) 3_666 . . . ?
C9 P1 C15 C16 103.2(3) . . . . ?
Se1 P1 C15 C16 -16.0(3) . . . . ?
N1 P1 C15 C20 34.8(3) 3_666 . . . ?
C9 P1 C15 C20 -78.7(3) . . . . ?
Se1 P1 C15 C20 162.1(2) . . . . ?
N1 P1 C9 C10 -126.6(2) 3_666 . . . ?
C15 P1 C9 C10 -10.5(3) . . . . ?
Se1 P1 C9 C10 104.2(2) . . . . ?
N1 P1 C9 C14 52.8(2) 3_666 . . . ?
C15 P1 C9 C14 168.9(2) . . . . ?
Se1 P1 C9 C14 -76.4(2) . . . . ?
P1 N1 C3 C4 -163.2(2) 3_666 . . . ?
Zn1 N1 C3 C4 18.5(3) . . . . ?
C10 C9 C14 C13 0.4(4) . . . . ?
P1 C9 C14 C13 -179.0(2) . . . . ?
C20 C15 C16 C17 0.1(5) . . . . ?
P1 C15 C16 C17 178.2(2) . . . . ?
C16 C15 C20 C19 1.1(5) . . . . ?
P1 C15 C20 C19 -177.1(3) . . . . ?
C14 C9 C10 C11 -0.5(5) . . . . ?
P1 C9 C10 C11 178.8(3) . . . . ?
C11 C12 C13 C14 0.9(5) . . . . ?
C9 C14 C13 C12 -0.5(5) . . . . ?
C7 N2 C4 C3 -72.3(3) . . . . ?
C5 N2 C4 C3 168.6(2) . . . . ?
Zn1 N2 C4 C3 48.0(2) . . . . ?
N1 C3 C4 N2 -47.8(3) . . . . ?
C13 C12 C11 C10 -1.0(5) . . . . ?
C9 C10 C11 C12 0.9(5) . . . . ?
C4 N2 C5 C6 178.4(3) . . . . ?
C7 N2 C5 C6 57.1(3) . . . . ?
Zn1 N2 C5 C6 -70.9(3) . . . . ?
C4 N2 C7 C8 -174.2(3) . . . . ?
C5 N2 C7 C8 -54.3(4) . . . . ?
Zn1 N2 C7 C8 74.3(3) . . . . ?
C15 C16 C17 C18 -1.1(5) . . . . ?
C15 C20 C19 C18 -1.3(5) . . . . ?
C8 O1 C6 C5 60.1(4) . . . . ?
N2 C5 C6 O1 -61.7(4) . . . . ?
C16 C17 C18 C19 0.9(6) . . . . ?
C20 C19 C18 C17 0.2(6) . . . . ?
C6 O1 C8 C7 -56.9(4) . . . . ?
N2 C7 C8 O1 55.4(4) . . . . ?
